data_1577342
loop_
_publ_author_name
'Bong, Min-Jong'
'Lee, Wonjung'
'Lee, Daehan'
'Kim, Hyunuk'
'Seo, Junhyeok'
'Son, Ho-Jin'

_publ_section_title
;
 A secondary-sphere proton channel accelerating metal-hydride formation in
 Mn(i) catalysts for selective CO<sub>2</sub>-to-formate conversion.
;
_journal_issue 19
_journal_name_full 'Chemical science'
_journal_page_first 9535
_journal_page_last 9551
_journal_paper_doi 10.1039/d5sc09412g
_journal_volume 17
_journal_year 2026
_chemical_formula_moiety 'C27 H36 Br Mn N2 O5'
_chemical_formula_sum 'C27 H36 Br Mn N2 O5'
_chemical_formula_weight 603.43
_space_group_crystal_system trigonal
_space_group_IT_number 145
_space_group_name_Hall 'P 32'
_space_group_name_H-M_alt 'P 32'
_atom_sites_solution_hydrogens geom
_audit_block_doi 10.5517/ccdc.csd.cc2pxg7b
_audit_creation_method SHELXL-2018/3
_audit_update_record
;
2025-11-03 deposited with the CCDC.	2026-03-09 downloaded from the CCDC.
;
_cell_angle_alpha 90
_cell_angle_beta 90
_cell_angle_gamma 120
_cell_formula_units_Z 3
_cell_length_a 13.4309(2)
_cell_length_b 13.4309(2)
_cell_length_c 14.4904(4)
_cell_measurement_reflns_used 9812
_cell_measurement_temperature 296(2)
_cell_measurement_theta_max 26.73
_cell_measurement_theta_min 2.24
_cell_volume 2263.71(8)
_computing_cell_refinement 'SAINT V8.40B (Bruker AXS LLC. 2019)'
_computing_data_collection 'APEX4 (Bruker, 2016)'
_computing_data_reduction 'SAINT V8.40B (Bruker AXS LLC. 2019)'
_computing_molecular_graphics 'Diamond 5.0'
_computing_publication_material 'Diamond 5.0'
_computing_structure_refinement 'SHELXL-2018/3 (Sheldrick, 2018)'
_computing_structure_solution 'SHELXT 2018/2 (Sheldrick, 2018)'
_diffrn_ambient_temperature 296(2)
_diffrn_measured_fraction_theta_full 0.998
_diffrn_measured_fraction_theta_max 0.998
_diffrn_measurement_device_type 'Bruker APEX4 CCD diffractometer'
_diffrn_measurement_method \w-scans
_diffrn_radiation_type MoK\a
_diffrn_radiation_wavelength 0.71073
_diffrn_reflns_av_R_equivalents 0.0419
_diffrn_reflns_av_unetI/netI 0.0373
_diffrn_reflns_Laue_measured_fraction_full 0.998
_diffrn_reflns_Laue_measured_fraction_max 0.998
_diffrn_reflns_limit_h_max 16
_diffrn_reflns_limit_h_min -16
_diffrn_reflns_limit_k_max 16
_diffrn_reflns_limit_k_min -16
_diffrn_reflns_limit_l_max 16
_diffrn_reflns_limit_l_min -17
_diffrn_reflns_number 36142
_diffrn_reflns_point_group_measured_fraction_full 0.974
_diffrn_reflns_point_group_measured_fraction_max 0.973
_diffrn_reflns_theta_full 25.242
_diffrn_reflns_theta_max 25.960
_diffrn_reflns_theta_min 2.245
_diffrn_source 'fine-focus sealed tube'
_exptl_absorpt_coefficient_mu 1.796
_exptl_absorpt_correction_T_max 0.7492
_exptl_absorpt_correction_T_min 0.2412
_exptl_absorpt_correction_type multi-scan
_exptl_absorpt_process_details 'SADABS (Bruker 2016)'
_exptl_crystal_colour red
_exptl_crystal_density_diffrn 1.328
_exptl_crystal_description plate
_exptl_crystal_F_000 936
_exptl_crystal_size_max 0.650
_exptl_crystal_size_mid 0.520
_exptl_crystal_size_min 0.220
_refine_diff_density_max 0.607
_refine_diff_density_min -0.259
_refine_diff_density_rms 0.061
_refine_ls_abs_structure_details
;
 Refined as an inversion twin.
;
_refine_ls_abs_structure_Flack 0.045(11)
_refine_ls_extinction_method none
_refine_ls_goodness_of_fit_ref 1.045
_refine_ls_hydrogen_treatment constr
_refine_ls_matrix_type full
_refine_ls_number_parameters 354
_refine_ls_number_reflns 5780
_refine_ls_number_restraints 38
_refine_ls_restrained_S_all 1.056
_refine_ls_R_factor_all 0.0387
_refine_ls_R_factor_gt 0.0375
_refine_ls_shift/su_max 0.000
_refine_ls_shift/su_mean 0.000
_refine_ls_structure_factor_coef Fsqd
_refine_ls_weighting_details 'w=1/[\s^2^(Fo^2^)+(0.0852P)^2^+0.0385P] where P=(Fo^2^+2Fc^2^)/3'
_refine_ls_weighting_scheme calc
_refine_ls_wR_factor_gt 0.1053
_refine_ls_wR_factor_ref 0.1064
_reflns_Friedel_coverage 0.950
_reflns_Friedel_fraction_full 0.950
_reflns_Friedel_fraction_max 0.948
_reflns_number_gt 5535
_reflns_number_total 5780
_reflns_threshold_expression 'I > 2\s(I)'
_cod_data_source_file d5sc09412g4.cif
_cod_data_source_block P32
_cod_original_cell_volume 2263.71(9)
_cod_database_code 1577342
_shelx_shelxl_version_number 2018/3
_shelx_space_group_comment
;
The symmetry employed for this shelxl refinement is uniquely defined
by the following loop, which should always be used as a source of
symmetry information in preference to the above space-group names.
They are only intended as comments.
;
_shelx_estimated_absorpt_t_min 0.388
_shelx_estimated_absorpt_t_max 0.693

loop_
_space_group_symop_operation_xyz
'x, y, z'
'-y, x-y, z+2/3'
'-x+y, -x, z+1/3'

loop_
_atom_site_label
_atom_site_type_symbol
_atom_site_fract_x
_atom_site_fract_y
_atom_site_fract_z
_atom_site_U_iso_or_equiv
_atom_site_adp_type
_atom_site_occupancy
_atom_site_site_symmetry_order
_atom_site_calc_flag
_atom_site_refinement_flags_posn
_atom_site_refinement_flags_adp
_atom_site_refinement_flags_occupancy
_atom_site_disorder_assembly
_atom_site_disorder_group
Br1 Br 0.39899(4) 0.41057(5) 0.68115(3) 0.07250(18) Uani 1 1 d . . . . .
Mn1 Mn 0.36331(5) 0.36865(5) 0.51017(5) 0.05653(18) Uani 1 1 d . . . . .
O1 O 0.1631(5) 0.1445(4) 0.5558(6) 0.127(2) Uani 1 1 d . . . . .
O2 O 0.2662(6) 0.6746(7) 0.4070(10) 0.181(5) Uani 1 1 d . . . . .
O3 O 0.1782(4) 0.4251(5) 0.5350(4) 0.0999(14) Uani 1 1 d . . . . .
O4 O 0.3078(5) 0.3173(4) 0.3168(4) 0.1079(16) Uani 1 1 d . . . . .
O5 O 0.3877(8) -0.0088(6) 0.5751(7) 0.153(3) Uani 1 1 d . U . . .
N1 N 0.5046(3) 0.5310(3) 0.4909(2) 0.0504(6) Uani 1 1 d . . . . .
N2 N 0.4975(3) 0.3330(3) 0.5105(2) 0.0524(7) Uani 1 1 d . . . . .
C1 C 0.2454(5) 0.2291(5) 0.5395(5) 0.0891(16) Uani 1 1 d . . . . .
C2 C 0.5108(4) 0.6299(4) 0.4626(3) 0.0580(9) Uani 1 1 d . . . . .
C3 C 0.6091(4) 0.7357(4) 0.4743(4) 0.0647(10) Uani 1 1 d . . . . .
H1 H 0.609777 0.801724 0.454021 0.078 Uiso 1 1 calc R U . . .
C4 C 0.6026(3) 0.5384(3) 0.5234(3) 0.0482(7) Uani 1 1 d . . . . .
C5 C 0.5997(3) 0.4268(3) 0.5323(3) 0.0500(7) Uani 1 1 d . . . . .
C6 C 0.6968(4) 0.4206(4) 0.5510(3) 0.0563(8) Uani 1 1 d . . . . .
H16 H 0.763739 0.486208 0.569535 0.068 Uiso 1 1 calc R U . . .
C7 C 0.6957(5) 0.3175(4) 0.5426(3) 0.0652(10) Uani 1 1 d . . . . .
C8 C 0.4974(4) 0.2325(3) 0.4989(3) 0.0603(9) Uani 1 1 d . . . . .
C9 C 0.3885(5) 0.1253(4) 0.4691(4) 0.0766(13) Uani 1 1 d . . . . .
H3 H 0.407098 0.086572 0.421416 0.092 Uiso 1 1 calc R U . . .
H2 H 0.335755 0.147203 0.442900 0.092 Uiso 1 1 calc R U . . .
C10 C 0.3301(7) 0.0432(5) 0.5479(6) 0.105(2) Uani 1 1 d . . . . .
H10A H 0.322744 0.084979 0.599553 0.126 Uiso 1 1 calc R U . . .
H10B H 0.253277 -0.014612 0.528935 0.126 Uiso 1 1 calc R U . . .
C11 C 0.337(2) -0.0917(13) 0.6435(15) 0.218(8) Uani 1 1 d . U . . .
H11A H 0.386328 -0.122849 0.657279 0.327 Uiso 1 1 calc R U . . .
H11B H 0.326959 -0.057434 0.698066 0.327 Uiso 1 1 calc R U . . .
H11C H 0.264149 -0.152110 0.622414 0.327 Uiso 1 1 calc R U . . .
C12 C 0.8000(6) 0.3035(6) 0.5604(5) 0.0868(17) Uani 1 1 d . . . . .
C13 C 0.8325(8) 0.2649(10) 0.4725(8) 0.128(4) Uani 1 1 d . . . . .
H13A H 0.766440 0.197451 0.448824 0.192 Uiso 1 1 calc R U . . .
H13B H 0.859305 0.325248 0.427372 0.192 Uiso 1 1 calc R U . . .
H13C H 0.892314 0.247663 0.485654 0.192 Uiso 1 1 calc R U . . .
C14 C 0.7680(10) 0.2068(9) 0.6337(9) 0.131(3) Uani 1 1 d . . . . .
H14A H 0.704159 0.136313 0.611722 0.196 Uiso 1 1 calc R U . . .
H14B H 0.832785 0.196312 0.643789 0.196 Uiso 1 1 calc R U . . .
H14C H 0.747412 0.228513 0.690589 0.196 Uiso 1 1 calc R U . . .
C15 C 0.8995(7) 0.4088(8) 0.6011(8) 0.112(3) Uani 1 1 d . . . . .
H15A H 0.875227 0.430050 0.656287 0.168 Uiso 1 1 calc R U . . .
H15B H 0.960053 0.393070 0.615631 0.168 Uiso 1 1 calc R U . . .
H15C H 0.927045 0.470656 0.557348 0.168 Uiso 1 1 calc R U . . .
C16 C 0.8151(5) 0.8602(4) 0.5293(5) 0.0770(13) Uani 1 1 d . . . . .
C18 C 0.4112(5) 0.6287(5) 0.4119(5) 0.0793(13) Uani 1 1 d . . . . .
H18A H 0.438032 0.664518 0.352025 0.095 Uiso 1 1 calc R U . . .
H18B H 0.352127 0.549393 0.401439 0.095 Uiso 1 1 calc R U . . .
C19 C 0.3593(6) 0.6880(6) 0.4608(8) 0.107(2) Uani 1 1 d . . . . .
H19A H 0.332834 0.654516 0.521406 0.128 Uiso 1 1 calc R U . . .
H19B H 0.415288 0.768893 0.468164 0.128 Uiso 1 1 calc R U . . .
C20 C 0.230(2) 0.745(2) 0.4172(19) 0.275(15) Uani 1 1 d . . . . .
H20A H 0.167017 0.724827 0.376114 0.413 Uiso 1 1 calc R U . . .
H20B H 0.205601 0.741937 0.479753 0.413 Uiso 1 1 calc R U . . .
H20C H 0.291327 0.821170 0.403381 0.413 Uiso 1 1 calc R U . . .
C21 C 0.2548(4) 0.4090(5) 0.5232(4) 0.0728(12) Uani 1 1 d . . . . .
C22 C 0.3317(4) 0.3378(4) 0.3873(4) 0.0745(12) Uani 1 1 d . . . . .
C23 C 0.7011(3) 0.6417(3) 0.5381(3) 0.0528(8) Uani 1 1 d . . . . .
H23 H 0.765167 0.642429 0.563340 0.063 Uiso 1 1 calc R U . . .
C24 C 0.7070(4) 0.7452(3) 0.5157(3) 0.0585(9) Uani 1 1 d . . . . .
C25 C 0.5927(5) 0.2241(4) 0.5135(4) 0.0696(11) Uani 1 1 d . . . . .
H25 H 0.589052 0.153885 0.503644 0.084 Uiso 1 1 calc R U . . .
C17A C 0.9062(13) 0.8596(11) 0.5782(19) 0.127(6) Uani 0.55 1 d . U P A 1
H17A H 0.969866 0.936633 0.582621 0.191 Uiso 0.55 1 calc R U P A 1
H17B H 0.880504 0.829299 0.639072 0.191 Uiso 0.55 1 calc R U P A 1
H17C H 0.929875 0.812375 0.546086 0.191 Uiso 0.55 1 calc R U P A 1
C26A C 0.8469(16) 0.9221(15) 0.4288(15) 0.139(6) Uani 0.55 1 d . U P A 1
H26A H 0.779464 0.917608 0.401856 0.208 Uiso 0.55 1 calc R U P A 1
H26B H 0.905220 1.001249 0.435681 0.208 Uiso 0.55 1 calc R U P A 1
H26C H 0.874821 0.883909 0.389354 0.208 Uiso 0.55 1 calc R U P A 1
C27A C 0.7783(18) 0.9420(15) 0.575(2) 0.136(8) Uani 0.55 1 d . U P A 1
H27A H 0.716617 0.940132 0.539792 0.203 Uiso 0.55 1 calc R U P A 1
H27B H 0.753003 0.917210 0.636741 0.203 Uiso 0.55 1 calc R U P A 1
H27C H 0.842528 1.018936 0.575482 0.203 Uiso 0.55 1 calc R U P A 1
C17B C 0.8582(15) 0.8621(13) 0.6312(13) 0.094(4) Uani 0.45 1 d . U P A 2
H17D H 0.864393 0.794787 0.641518 0.141 Uiso 0.45 1 calc R U P A 2
H17E H 0.932022 0.929549 0.639810 0.141 Uiso 0.45 1 calc R U P A 2
H17F H 0.804269 0.863059 0.674200 0.141 Uiso 0.45 1 calc R U P A 2
C26B C 0.9109(14) 0.8623(14) 0.4695(18) 0.128(7) Uani 0.45 1 d . U P A 2
H26D H 0.914997 0.794008 0.480774 0.192 Uiso 0.45 1 calc R U P A 2
H26E H 0.894180 0.865433 0.405461 0.192 Uiso 0.45 1 calc R U P A 2
H26F H 0.983112 0.928687 0.484867 0.192 Uiso 0.45 1 calc R U P A 2
C27B C 0.806(2) 0.9635(15) 0.514(3) 0.121(7) Uani 0.45 1 d . U P A 2
H27D H 0.745532 0.959870 0.552128 0.182 Uiso 0.45 1 calc R U P A 2
H27E H 0.877282 1.030592 0.529768 0.182 Uiso 0.45 1 calc R U P A 2
H27F H 0.788349 0.967338 0.450363 0.182 Uiso 0.45 1 calc R U P A 2

loop_
_atom_site_aniso_label
_atom_site_aniso_U_11
_atom_site_aniso_U_22
_atom_site_aniso_U_33
_atom_site_aniso_U_23
_atom_site_aniso_U_13
_atom_site_aniso_U_12
Br1 0.0702(3) 0.0869(3) 0.0631(3) 0.0049(2) 0.0071(2) 0.0413(3)
Mn1 0.0430(3) 0.0494(3) 0.0669(4) -0.0046(2) -0.0016(2) 0.0155(2)
O1 0.077(3) 0.067(2) 0.199(7) 0.007(3) 0.035(3) 0.007(2)
O2 0.102(4) 0.133(5) 0.329(14) -0.005(7) -0.070(6) 0.075(4)
O3 0.067(2) 0.124(4) 0.121(4) -0.001(3) 0.000(2) 0.057(2)
O4 0.114(4) 0.096(3) 0.081(3) -0.026(2) -0.019(3) 0.028(3)
O5 0.164(6) 0.105(4) 0.173(7) 0.041(4) 0.011(5) 0.055(4)
N1 0.0478(15) 0.0451(14) 0.0567(18) -0.0018(12) -0.0015(13) 0.0219(12)
N2 0.0557(17) 0.0413(14) 0.0556(17) -0.0017(12) -0.0016(13) 0.0208(13)
C1 0.056(2) 0.070(3) 0.117(5) -0.004(3) 0.015(3) 0.013(2)
C2 0.057(2) 0.056(2) 0.064(2) 0.0022(17) -0.0048(17) 0.0308(17)
C3 0.069(2) 0.0493(19) 0.080(3) 0.0061(18) -0.005(2) 0.0323(18)
C4 0.0497(17) 0.0438(16) 0.0495(19) -0.0005(13) 0.0011(14) 0.0222(14)
C5 0.0568(19) 0.0411(16) 0.0496(19) -0.0047(13) -0.0021(14) 0.0226(14)
C6 0.059(2) 0.0510(18) 0.060(2) -0.0066(15) -0.0061(16) 0.0281(16)
C7 0.079(3) 0.061(2) 0.066(3) -0.0130(18) -0.008(2) 0.042(2)
C8 0.071(2) 0.0423(18) 0.062(2) -0.0067(15) -0.0013(19) 0.0246(17)
C9 0.083(3) 0.046(2) 0.090(3) -0.014(2) -0.013(3) 0.025(2)
C10 0.102(5) 0.057(3) 0.130(6) 0.007(3) -0.001(4) 0.020(3)
C11 0.257(17) 0.121(9) 0.239(16) 0.079(10) 0.032(14) 0.067(10)
C12 0.099(4) 0.093(4) 0.101(4) -0.038(3) -0.031(3) 0.072(3)
C13 0.106(5) 0.158(8) 0.146(7) -0.075(7) -0.016(5) 0.085(6)
C14 0.134(7) 0.121(6) 0.168(9) 0.008(6) -0.022(6) 0.087(6)
C15 0.092(4) 0.114(5) 0.154(7) -0.055(5) -0.050(5) 0.069(4)
C16 0.073(3) 0.045(2) 0.097(4) 0.003(2) -0.011(3) 0.017(2)
C18 0.066(3) 0.080(3) 0.092(4) 0.011(3) -0.014(2) 0.037(2)
C19 0.078(3) 0.082(4) 0.173(8) -0.006(4) -0.022(4) 0.050(3)
C20 0.29(3) 0.32(3) 0.35(4) -0.09(2) -0.14(2) 0.26(3)
C21 0.056(2) 0.073(3) 0.084(3) -0.006(2) -0.004(2) 0.028(2)
C22 0.059(2) 0.065(2) 0.085(4) -0.004(2) -0.005(2) 0.020(2)
C23 0.0494(18) 0.0433(17) 0.061(2) -0.0022(14) -0.0061(15) 0.0195(14)
C24 0.056(2) 0.0438(18) 0.071(3) -0.0011(16) -0.0046(17) 0.0213(16)
C25 0.092(3) 0.052(2) 0.073(3) -0.0131(19) -0.015(2) 0.043(2)
C17A 0.080(8) 0.059(5) 0.213(16) 0.030(9) -0.045(10) 0.013(5)
C26A 0.095(9) 0.093(9) 0.163(14) 0.041(9) 0.027(9) -0.002(7)
C27A 0.104(11) 0.062(8) 0.21(2) -0.053(11) -0.020(13) 0.017(7)
C17B 0.075(8) 0.066(7) 0.099(10) -0.022(7) -0.023(7) 0.005(6)
C26B 0.069(7) 0.073(8) 0.169(14) -0.027(9) 0.039(9) -0.019(6)
C27B 0.108(12) 0.048(6) 0.20(2) 0.006(10) -0.031(13) 0.031(7)

loop_
_atom_type_symbol
_atom_type_description
_atom_type_scat_dispersion_real
_atom_type_scat_dispersion_imag
_atom_type_scat_source
C C 0.0033 0.0016 'International Tables Vol C Tables 4.2.6.8 and 6.1.1.4'
H H 0.0000 0.0000 'International Tables Vol C Tables 4.2.6.8 and 6.1.1.4'
N N 0.0061 0.0033 'International Tables Vol C Tables 4.2.6.8 and 6.1.1.4'
O O 0.0106 0.0060 'International Tables Vol C Tables 4.2.6.8 and 6.1.1.4'
Mn Mn 0.3368 0.7283 'International Tables Vol C Tables 4.2.6.8 and 6.1.1.4'
Br Br -0.2901 2.4595 'International Tables Vol C Tables 4.2.6.8 and 6.1.1.4'

loop_
_geom_angle_atom_site_label_1
_geom_angle_atom_site_label_2
_geom_angle_atom_site_label_3
_geom_angle
_geom_angle_site_symmetry_1
_geom_angle_site_symmetry_3
_geom_angle_publ_flag
C1 Mn1 C21 82.2(3) . . ?
C1 Mn1 C22 90.6(3) . . ?
C21 Mn1 C22 92.2(3) . . ?
C1 Mn1 N1 173.9(3) . . ?
C21 Mn1 N1 98.7(2) . . ?
C22 Mn1 N1 95.38(19) . . ?
C1 Mn1 N2 99.9(2) . . ?
C21 Mn1 N2 172.8(2) . . ?
C22 Mn1 N2 94.6(2) . . ?
N1 Mn1 N2 78.45(12) . . ?
C1 Mn1 Br1 88.3(2) . . ?
C21 Mn1 Br1 85.53(19) . . ?
C22 Mn1 Br1 177.63(18) . . ?
N1 Mn1 Br1 85.77(10) . . ?
N2 Mn1 Br1 87.68(10) . . ?
C20 O2 C19 119.1(13) . . ?
C10 O5 C11 117.0(13) . . ?
C2 N1 C4 116.9(3) . . ?
C2 N1 Mn1 130.4(3) . . ?
C4 N1 Mn1 112.1(2) . . ?
C5 N2 C8 116.6(4) . . ?
C5 N2 Mn1 112.2(2) . . ?
C8 N2 Mn1 131.0(3) . . ?
O1 C1 Mn1 173.1(7) . . ?
N1 C2 C3 122.0(4) . . ?
N1 C2 C18 120.9(4) . . ?
C3 C2 C18 117.0(4) . . ?
C2 C3 C24 121.3(4) . . ?
C2 C3 H1 119.3 . . ?
C24 C3 H1 119.3 . . ?
N1 C4 C23 122.6(3) . . ?
N1 C4 C5 114.9(3) . . ?
C23 C4 C5 122.1(3) . . ?
N2 C5 C6 122.7(3) . . ?
N2 C5 C4 114.8(3) . . ?
C6 C5 C4 122.1(3) . . ?
C7 C6 C5 120.5(4) . . ?
C7 C6 H16 119.7 . . ?
C5 C6 H16 119.7 . . ?
C6 C7 C25 116.0(4) . . ?
C6 C7 C12 123.9(5) . . ?
C25 C7 C12 120.0(4) . . ?
N2 C8 C25 122.1(4) . . ?
N2 C8 C9 120.0(4) . . ?
C25 C8 C9 117.9(4) . . ?
C8 C9 C10 112.5(5) . . ?
C8 C9 H3 109.1 . . ?
C10 C9 H3 109.1 . . ?
C8 C9 H2 109.1 . . ?
C10 C9 H2 109.1 . . ?
H3 C9 H2 107.8 . . ?
O5 C10 C9 112.4(8) . . ?
O5 C10 H10A 109.1 . . ?
C9 C10 H10A 109.1 . . ?
O5 C10 H10B 109.1 . . ?
C9 C10 H10B 109.1 . . ?
H10A C10 H10B 107.9 . . ?
O5 C11 H11A 109.5 . . ?
O5 C11 H11B 109.5 . . ?
H11A C11 H11B 109.5 . . ?
O5 C11 H11C 109.5 . . ?
H11A C11 H11C 109.5 . . ?
H11B C11 H11C 109.5 . . ?
C15 C12 C13 112.3(8) . . ?
C15 C12 C7 113.0(4) . . ?
C13 C12 C7 109.8(6) . . ?
C15 C12 C14 105.2(7) . . ?
C13 C12 C14 107.1(8) . . ?
C7 C12 C14 109.3(6) . . ?
C12 C13 H13A 109.5 . . ?
C12 C13 H13B 109.5 . . ?
H13A C13 H13B 109.5 . . ?
C12 C13 H13C 109.5 . . ?
H13A C13 H13C 109.5 . . ?
H13B C13 H13C 109.5 . . ?
C12 C14 H14A 109.5 . . ?
C12 C14 H14B 109.5 . . ?
H14A C14 H14B 109.5 . . ?
C12 C14 H14C 109.5 . . ?
H14A C14 H14C 109.5 . . ?
H14B C14 H14C 109.5 . . ?
C12 C15 H15A 109.5 . . ?
C12 C15 H15B 109.5 . . ?
H15A C15 H15B 109.5 . . ?
C12 C15 H15C 109.5 . . ?
H15A C15 H15C 109.5 . . ?
H15B C15 H15C 109.5 . . ?
C27B C16 C26B 111.3(17) . . ?
C17A C16 C24 116.7(6) . . ?
C27B C16 C24 116.9(10) . . ?
C26B C16 C24 108.2(6) . . ?
C27B C16 C17B 109.1(16) . . ?
C26B C16 C17B 103.3(14) . . ?
C24 C16 C17B 107.1(7) . . ?
C17A C16 C27A 111.8(16) . . ?
C24 C16 C27A 107.1(8) . . ?
C17A C16 C26A 116.4(13) . . ?
C24 C16 C26A 106.2(8) . . ?
C27A C16 C26A 96.5(14) . . ?
C19 C18 C2 114.4(6) . . ?
C19 C18 H18A 108.7 . . ?
C2 C18 H18A 108.7 . . ?
C19 C18 H18B 108.7 . . ?
C2 C18 H18B 108.7 . . ?
H18A C18 H18B 107.6 . . ?
O2 C19 C18 107.1(8) . . ?
O2 C19 H19A 110.3 . . ?
C18 C19 H19A 110.3 . . ?
O2 C19 H19B 110.3 . . ?
C18 C19 H19B 110.3 . . ?
H19A C19 H19B 108.5 . . ?
O2 C20 H20A 109.5 . . ?
O2 C20 H20B 109.5 . . ?
H20A C20 H20B 109.5 . . ?
O2 C20 H20C 109.5 . . ?
H20A C20 H20C 109.5 . . ?
H20B C20 H20C 109.5 . . ?
O3 C21 Mn1 173.7(5) . . ?
O4 C22 Mn1 176.5(6) . . ?
C4 C23 C24 121.2(4) . . ?
C4 C23 H23 119.4 . . ?
C24 C23 H23 119.4 . . ?
C23 C24 C3 115.5(4) . . ?
C23 C24 C16 122.4(4) . . ?
C3 C24 C16 122.0(4) . . ?
C8 C25 C7 121.8(4) . . ?
C8 C25 H25 119.1 . . ?
C7 C25 H25 119.1 . . ?
C16 C17A H17A 109.5 . . ?
C16 C17A H17B 109.5 . . ?
H17A C17A H17B 109.5 . . ?
C16 C17A H17C 109.5 . . ?
H17A C17A H17C 109.5 . . ?
H17B C17A H17C 109.5 . . ?
C16 C26A H26A 109.5 . . ?
C16 C26A H26B 109.5 . . ?
H26A C26A H26B 109.5 . . ?
C16 C26A H26C 109.5 . . ?
H26A C26A H26C 109.5 . . ?
H26B C26A H26C 109.5 . . ?
C16 C27A H27A 109.5 . . ?
C16 C27A H27B 109.5 . . ?
H27A C27A H27B 109.5 . . ?
C16 C27A H27C 109.5 . . ?
H27A C27A H27C 109.5 . . ?
H27B C27A H27C 109.5 . . ?
C16 C17B H17D 109.5 . . ?
C16 C17B H17E 109.5 . . ?
H17D C17B H17E 109.5 . . ?
C16 C17B H17F 109.5 . . ?
H17D C17B H17F 109.5 . . ?
H17E C17B H17F 109.5 . . ?
C16 C26B H26D 109.5 . . ?
C16 C26B H26E 109.5 . . ?
H26D C26B H26E 109.5 . . ?
C16 C26B H26F 109.5 . . ?
H26D C26B H26F 109.5 . . ?
H26E C26B H26F 109.5 . . ?
C16 C27B H27D 109.5 . . ?
C16 C27B H27E 109.5 . . ?
H27D C27B H27E 109.5 . . ?
C16 C27B H27F 109.5 . . ?
H27D C27B H27F 109.5 . . ?
H27E C27B H27F 109.5 . . ?

loop_
_geom_bond_atom_site_label_1
_geom_bond_atom_site_label_2
_geom_bond_distance
_geom_bond_site_symmetry_2
_geom_bond_publ_flag
Br1 Mn1 2.5328(8) . ?
Mn1 C1 1.798(5) . ?
Mn1 C21 1.801(5) . ?
Mn1 C22 1.830(6) . ?
Mn1 N1 2.072(3) . ?
Mn1 N2 2.082(4) . ?
O1 C1 1.146(7) . ?
O2 C20 1.264(19) . ?
O2 C19 1.406(10) . ?
O3 C21 1.165(7) . ?
O4 C22 1.064(8) . ?
O5 C10 1.336(13) . ?
O5 C11 1.387(17) . ?
N1 C2 1.353(5) . ?
N1 C4 1.355(5) . ?
N2 C5 1.357(5) . ?
N2 C8 1.360(5) . ?
C2 C3 1.383(6) . ?
C2 C18 1.519(6) . ?
C3 C24 1.392(7) . ?
C3 H1 0.9300 . ?
C4 C23 1.372(5) . ?
C4 C5 1.486(5) . ?
C5 C6 1.375(6) . ?
C6 C7 1.382(6) . ?
C6 H16 0.9300 . ?
C7 C25 1.389(7) . ?
C7 C12 1.525(7) . ?
C8 C25 1.357(8) . ?
C8 C9 1.515(6) . ?
C9 C10 1.506(10) . ?
C9 H3 0.9700 . ?
C9 H2 0.9700 . ?
C10 H10A 0.9700 . ?
C10 H10B 0.9700 . ?
C11 H11A 0.9600 . ?
C11 H11B 0.9600 . ?
C11 H11C 0.9600 . ?
C12 C15 1.498(9) . ?
C12 C13 1.519(10) . ?
C12 C14 1.562(13) . ?
C13 H13A 0.9600 . ?
C13 H13B 0.9600 . ?
C13 H13C 0.9600 . ?
C14 H14A 0.9600 . ?
C14 H14B 0.9600 . ?
C14 H14C 0.9600 . ?
C15 H15A 0.9600 . ?
C15 H15B 0.9600 . ?
C15 H15C 0.9600 . ?
C16 C17A 1.418(15) . ?
C16 C27B 1.470(19) . ?
C16 C26B 1.540(18) . ?
C16 C24 1.513(6) . ?
C16 C17B 1.582(19) . ?
C16 C27A 1.56(2) . ?
C16 C26A 1.62(2) . ?
C18 C19 1.476(11) . ?
C18 H18A 0.9700 . ?
C18 H18B 0.9700 . ?
C19 H19A 0.9700 . ?
C19 H19B 0.9700 . ?
C20 H20A 0.9600 . ?
C20 H20B 0.9600 . ?
C20 H20C 0.9600 . ?
C23 C24 1.391(6) . ?
C23 H23 0.9300 . ?
C25 H25 0.9300 . ?
C17A H17A 0.9600 . ?
C17A H17B 0.9600 . ?
C17A H17C 0.9600 . ?
C26A H26A 0.9600 . ?
C26A H26B 0.9600 . ?
C26A H26C 0.9600 . ?
C27A H27A 0.9600 . ?
C27A H27B 0.9600 . ?
C27A H27C 0.9600 . ?
C17B H17D 0.9600 . ?
C17B H17E 0.9600 . ?
C17B H17F 0.9600 . ?
C26B H26D 0.9600 . ?
C26B H26E 0.9600 . ?
C26B H26F 0.9600 . ?
C27B H27D 0.9600 . ?
C27B H27E 0.9600 . ?
C27B H27F 0.9600 . ?

loop_
_geom_torsion_atom_site_label_1
_geom_torsion_atom_site_label_2
_geom_torsion_atom_site_label_3
_geom_torsion_atom_site_label_4
_geom_torsion
_geom_torsion_site_symmetry_1
_geom_torsion_site_symmetry_2
_geom_torsion_site_symmetry_3
_geom_torsion_site_symmetry_4
_geom_torsion_publ_flag
C4 N1 C2 C3 -6.1(6) . . . . ?
Mn1 N1 C2 C3 164.4(4) . . . . ?
C4 N1 C2 C18 170.7(5) . . . . ?
Mn1 N1 C2 C18 -18.8(7) . . . . ?
N1 C2 C3 C24 0.2(8) . . . . ?
C18 C2 C3 C24 -176.8(5) . . . . ?
C2 N1 C4 C23 7.6(6) . . . . ?
Mn1 N1 C4 C23 -164.6(3) . . . . ?
C2 N1 C4 C5 -165.9(4) . . . . ?
Mn1 N1 C4 C5 21.9(4) . . . . ?
C8 N2 C5 C6 -6.3(6) . . . . ?
Mn1 N2 C5 C6 169.5(3) . . . . ?
C8 N2 C5 C4 166.7(4) . . . . ?
Mn1 N2 C5 C4 -17.5(4) . . . . ?
N1 C4 C5 N2 -2.9(5) . . . . ?
C23 C4 C5 N2 -176.4(4) . . . . ?
N1 C4 C5 C6 170.2(4) . . . . ?
C23 C4 C5 C6 -3.4(6) . . . . ?
N2 C5 C6 C7 4.1(7) . . . . ?
C4 C5 C6 C7 -168.4(4) . . . . ?
C5 C6 C7 C25 0.8(7) . . . . ?
C5 C6 C7 C12 178.9(5) . . . . ?
C5 N2 C8 C25 3.7(7) . . . . ?
Mn1 N2 C8 C25 -171.2(4) . . . . ?
C5 N2 C8 C9 -176.5(4) . . . . ?
Mn1 N2 C8 C9 8.7(7) . . . . ?
N2 C8 C9 C10 -103.3(6) . . . . ?
C25 C8 C9 C10 76.6(7) . . . . ?
C11 O5 C10 C9 -176.0(13) . . . . ?
C8 C9 C10 O5 -71.6(8) . . . . ?
C6 C7 C12 C15 8.3(10) . . . . ?
C25 C7 C12 C15 -173.7(7) . . . . ?
C6 C7 C12 C13 -117.9(8) . . . . ?
C25 C7 C12 C13 60.1(9) . . . . ?
C6 C7 C12 C14 125.0(7) . . . . ?
C25 C7 C12 C14 -57.0(8) . . . . ?
N1 C2 C18 C19 117.4(6) . . . . ?
C3 C2 C18 C19 -65.6(7) . . . . ?
C20 O2 C19 C18 -158.1(19) . . . . ?
C2 C18 C19 O2 -177.5(7) . . . . ?
N1 C4 C23 C24 -3.1(6) . . . . ?
C5 C4 C23 C24 169.9(4) . . . . ?
C4 C23 C24 C3 -2.9(7) . . . . ?
C4 C23 C24 C16 -178.7(5) . . . . ?
C2 C3 C24 C23 4.3(7) . . . . ?
C2 C3 C24 C16 -179.8(5) . . . . ?
C17A C16 C24 C23 -8.8(16) . . . . ?
C27B C16 C24 C23 -172.5(17) . . . . ?
C26B C16 C24 C23 61.0(14) . . . . ?
C17B C16 C24 C23 -49.8(11) . . . . ?
C27A C16 C24 C23 -134.9(13) . . . . ?
C26A C16 C24 C23 122.8(11) . . . . ?
C17A C16 C24 C3 175.7(15) . . . . ?
C27B C16 C24 C3 11.9(18) . . . . ?
C26B C16 C24 C3 -114.6(13) . . . . ?
C17B C16 C24 C3 134.7(10) . . . . ?
C27A C16 C24 C3 49.5(14) . . . . ?
C26A C16 C24 C3 -52.8(12) . . . . ?
N2 C8 C25 C7 1.1(8) . . . . ?
C9 C8 C25 C7 -178.7(5) . . . . ?
C6 C7 C25 C8 -3.4(8) . . . . ?
C12 C7 C25 C8 178.5(5) . . . . ?
